data_4128516
loop_
_publ_author_name
'Dong, Liao-Bin'
'Zhang, Xiao'
'Rudolf, Jeffrey D.'
'Deng, Ming-Rong'
'Kalkreuter, Edward'
'Cepeda, Alexis J.'
'Renata, Hans'
'Shen, Ben'

_publ_section_title
;
 Cryptic and Stereospecific Hydroxylation, Oxidation, and Reduction in
 Platensimycin and Platencin Biosynthesis.
;
_journal_issue 9
_journal_name_full 'Journal of the American Chemical Society'
_journal_page_first 4043
_journal_page_last 4050
_journal_paper_doi 10.1021/jacs.8b13452
_journal_volume 141
_journal_year 2019
_chemical_formula_moiety 'C20 H30 O3'
_chemical_formula_sum 'C20 H30 O3'
_chemical_formula_weight 318.44
_space_group_crystal_system orthorhombic
_space_group_IT_number 19
_space_group_name_Hall 'P 2ac 2ab'
_space_group_name_H-M_alt 'P 21 21 21'
_atom_sites_solution_hydrogens mixed
_audit_creation_date 2018-08-03
_audit_creation_method
;
Olex2 1.2
(compiled May 29 2018 13:30:08 for OlexSys, GUI svn.r5506)
;
_cell_angle_alpha 90
_cell_angle_beta 90
_cell_angle_gamma 90
_cell_formula_units_Z 8
_cell_length_a 8.3615(2)
_cell_length_b 19.6695(5)
_cell_length_c 21.2939(5)
_cell_measurement_reflns_used 9996
_cell_measurement_temperature 296(2)
_cell_measurement_theta_max 28.09
_cell_measurement_theta_min 2.62
_cell_volume 3502.13(15)
_computing_molecular_graphics 'Olex2 (Dolomanov et al., 2009)'
_computing_publication_material 'Olex2 (Dolomanov et al., 2009)'
_computing_structure_refinement 'ShelXL (Sheldrick, 2015)'
_diffrn_ambient_temperature 296.15
_diffrn_measured_fraction_theta_full 1.000
_diffrn_measured_fraction_theta_max 0.999
_diffrn_measurement_device_type 'Bruker APEX-II CCD'
_diffrn_measurement_method '\f and \w scans'
_diffrn_radiation_type MoK\a
_diffrn_radiation_wavelength 0.71073
_diffrn_reflns_av_R_equivalents 0.0280
_diffrn_reflns_av_unetI/netI 0.0225
_diffrn_reflns_Laue_measured_fraction_full 1.000
_diffrn_reflns_Laue_measured_fraction_max 0.999
_diffrn_reflns_limit_h_max 11
_diffrn_reflns_limit_h_min -11
_diffrn_reflns_limit_k_max 26
_diffrn_reflns_limit_k_min -26
_diffrn_reflns_limit_l_max 25
_diffrn_reflns_limit_l_min -28
_diffrn_reflns_number 40578
_diffrn_reflns_point_group_measured_fraction_full 1.000
_diffrn_reflns_point_group_measured_fraction_max 0.999
_diffrn_reflns_theta_full 25.242
_diffrn_reflns_theta_max 28.233
_diffrn_reflns_theta_min 1.409
_diffrn_standards_number 0
_exptl_absorpt_coefficient_mu 0.079
_exptl_absorpt_correction_type none
_exptl_crystal_density_diffrn 1.208
_exptl_crystal_F_000 1392
_refine_diff_density_max 0.225
_refine_diff_density_min -0.201
_refine_diff_density_rms 0.036
_refine_ls_abs_structure_details
;
 Flack x determined using 3179 quotients [(I+)-(I-)]/[(I+)+(I-)]
 (Parsons, Flack and Wagner, Acta Cryst. B69 (2013) 249-259).
;
_refine_ls_abs_structure_Flack 0.1(2)
_refine_ls_extinction_method none
_refine_ls_goodness_of_fit_ref 1.051
_refine_ls_hydrogen_treatment mixed
_refine_ls_matrix_type full
_refine_ls_number_parameters 427
_refine_ls_number_reflns 8649
_refine_ls_number_restraints 0
_refine_ls_restrained_S_all 1.051
_refine_ls_R_factor_all 0.0449
_refine_ls_R_factor_gt 0.0391
_refine_ls_shift/su_max 0.081
_refine_ls_shift/su_mean 0.011
_refine_ls_structure_factor_coef Fsqd
_refine_ls_weighting_details 'w=1/[\s^2^(Fo^2^)+(0.0632P)^2^+0.2522P] where P=(Fo^2^+2Fc^2^)/3'
_refine_ls_weighting_scheme calc
_refine_ls_wR_factor_gt 0.1001
_refine_ls_wR_factor_ref 0.1054
_reflns_Friedel_coverage 0.787
_reflns_Friedel_fraction_full 1.000
_reflns_Friedel_fraction_max 0.999
_reflns_number_gt 7848
_reflns_number_total 8649
_reflns_threshold_expression 'I > 2\s(I)'
_cod_data_source_file ja8b13452_si_002.cif
_cod_data_source_block shen4_0m
_cod_depositor_comments
;

2020-08-12
Z value and formula fixed to values more according to usual
chemical conventions.                 miguel
;
_cod_original_formula_sum 'C40 H60 O6'
_cod_original_formula_weight 636.88
_cod_original_formula_moiety '2(C20 H30 O3)'
_cod_original_formula_units_Z 4
_cod_database_code 4128516
_shelx_shelxl_version_number 2014/7
_shelx_space_group_comment
;
The symmetry employed for this shelxl refinement is uniquely defined
by the following loop, which should always be used as a source of
symmetry information in preference to the above space-group names.
They are only intended as comments.
;
_olex2_refinement_description
;
1. Fixed Uiso
 At 1.2 times of:
  All C(H) groups, All C(H,H) groups
 At 1.5 times of:
  All C(H,H,H) groups, All O(H) groups
2.a Ternary CH refined with riding coordinates:
 C7(H7), C10(H10), C12(H12), C14(H14), C23(H23), C25(H25), C26(H26), C37(H37)
2.b Secondary CH2 refined with riding coordinates:
 C3(H3A,H3B), C5(H5A,H5B), C6(H6A,H6B), C11(H11A,H11B), C13(H13A,H13B),
 C16(H16A,H16B), C17(H17A,H17B), C18(H18A,H18B), C29(H29A,H29B), C30(H30A,H30B),
  C32(H32A,H32B), C33(H33A,H33B), C34(H34A,H34B), C36(H36A,H36B), C38(H38A,
 H38B), C39(H39A,H39B)
2.c Idealised Me refined as rotating group:
 C1(H1A,H1B,H1C), C19(H19A,H19B,H19C), C20(H20A,H20B,H20C), C28(H28A,H28B,
 H28C), C35(H35A,H35B,H35C), C40(H40A,H40B,H40C)
;
_olex2_submission_special_instructions 'No special instructions were received'

loop_
_space_group_symop_operation_xyz
'x, y, z'
'x+1/2, -y+1/2, -z'
'-x, y+1/2, -z+1/2'
'-x+1/2, -y, z+1/2'

loop_
_atom_site_label
_atom_site_type_symbol
_atom_site_fract_x
_atom_site_fract_y
_atom_site_fract_z
_atom_site_U_iso_or_equiv
_atom_site_adp_type
_atom_site_occupancy
_atom_site_site_symmetry_order
_atom_site_calc_flag
_atom_site_refinement_flags_posn
O1 O 0.3317(2) 0.60377(8) 0.14765(8) 0.0538(4) Uani 1 1 d .
H1 H 0.375(4) 0.5999(16) 0.1095(16) 0.081 Uiso 1 1 d R
O2 O 0.2251(3) 0.50473(9) 0.12178(8) 0.0664(5) Uani 1 1 d .
O3 O -0.43366(17) 0.73328(7) 0.27239(7) 0.0397(3) Uani 1 1 d .
O4 O 1.0043(2) 0.34220(7) -0.12497(7) 0.0494(4) Uani 1 1 d .
H4 H 0.985(4) 0.3132(15) -0.1508(16) 0.074 Uiso 1 1 d R
O5 O 0.49754(19) 0.59369(7) 0.03815(7) 0.0428(3) Uani 1 1 d .
O6 O 0.9256(2) 0.25804(7) -0.06309(7) 0.0459(4) Uani 1 1 d .
C1 C -0.4600(3) 0.85114(12) 0.29958(14) 0.0589(6) Uani 1 1 d .
H1A H -0.5487 0.8566 0.2714 0.088 Uiso 1 1 calc GR
H1B H -0.4048 0.8937 0.3039 0.088 Uiso 1 1 calc GR
H1C H -0.4985 0.8367 0.3399 0.088 Uiso 1 1 calc GR
C2 C -0.3466(3) 0.79823(10) 0.27367(10) 0.0406(4) Uani 1 1 d .
C3 C -0.1954(3) 0.78509(9) 0.31056(9) 0.0371(4) Uani 1 1 d .
H3A H -0.2169 0.7585 0.3480 0.045 Uiso 1 1 calc R
H3B H -0.1436 0.8273 0.3225 0.045 Uiso 1 1 calc R
C4 C -0.0929(2) 0.74476(9) 0.26307(8) 0.0318(4) Uani 1 1 d .
C5 C 0.0760(2) 0.73177(10) 0.28608(10) 0.0390(4) Uani 1 1 d .
H5A H 0.0717 0.7153 0.3290 0.047 Uiso 1 1 calc R
H5B H 0.1347 0.7743 0.2861 0.047 Uiso 1 1 calc R
C6 C 0.1657(2) 0.68028(9) 0.24596(10) 0.0377(4) Uani 1 1 d .
H6A H 0.2724 0.6735 0.2627 0.045 Uiso 1 1 calc R
H6B H 0.1756 0.6973 0.2034 0.045 Uiso 1 1 calc R
C7 C 0.0748(2) 0.61233(9) 0.24564(8) 0.0306(4) Uani 1 1 d .
H7 H 0.0491 0.6044 0.2899 0.037 Uiso 1 1 calc R
C8 C 0.1735(2) 0.54841(9) 0.22620(9) 0.0361(4) Uani 1 1 d .
C9 C 0.2418(3) 0.54944(10) 0.15939(10) 0.0408(4) Uani 1 1 d .
C10 C -0.3532(2) 0.69399(10) 0.22446(9) 0.0383(4) Uani 1 1 d .
H10 H -0.4131 0.6527 0.2141 0.046 Uiso 1 1 calc R
C11 C -0.3604(3) 0.74560(12) 0.17098(10) 0.0511(5) Uani 1 1 d .
H11A H -0.2971 0.7313 0.1352 0.061 Uiso 1 1 calc R
H11B H -0.4695 0.7544 0.1577 0.061 Uiso 1 1 calc R
C12 C -0.2873(3) 0.80669(11) 0.20404(10) 0.0470(5) Uani 1 1 d .
H12 H -0.3165 0.8504 0.1851 0.056 Uiso 1 1 calc R
C13 C -0.1061(3) 0.79461(10) 0.20752(10) 0.0421(5) Uani 1 1 d .
H13A H -0.0488 0.8365 0.2159 0.051 Uiso 1 1 calc R
H13B H -0.0659 0.7745 0.1690 0.051 Uiso 1 1 calc R
C14 C -0.1842(2) 0.67696(8) 0.24922(8) 0.0297(3) Uani 1 1 d .
H14 H -0.2037 0.6576 0.2909 0.036 Uiso 1 1 calc R
C15 C -0.0909(2) 0.61963(9) 0.21353(8) 0.0308(4) Uani 1 1 d .
C16 C -0.1851(3) 0.55254(10) 0.22320(11) 0.0450(5) Uani 1 1 d .
H16A H -0.2117 0.5479 0.2673 0.054 Uiso 1 1 calc R
H16B H -0.2845 0.5550 0.1998 0.054 Uiso 1 1 calc R
C17 C -0.0923(3) 0.48953(11) 0.20219(12) 0.0538(6) Uani 1 1 d .
H17A H -0.1542 0.4492 0.2119 0.065 Uiso 1 1 calc R
H17B H -0.0769 0.4911 0.1571 0.065 Uiso 1 1 calc R
C18 C 0.0679(3) 0.48505(10) 0.23405(11) 0.0473(5) Uani 1 1 d .
H18A H 0.1249 0.4460 0.2174 0.057 Uiso 1 1 calc R
H18B H 0.0510 0.4772 0.2785 0.057 Uiso 1 1 calc R
C19 C -0.0762(3) 0.63219(11) 0.14254(9) 0.0453(5) Uani 1 1 d .
H19A H -0.0194 0.6739 0.1354 0.068 Uiso 1 1 calc GR
H19B H -0.1811 0.6353 0.1244 0.068 Uiso 1 1 calc GR
H19C H -0.0190 0.5952 0.1235 0.068 Uiso 1 1 calc GR
C20 C 0.3193(3) 0.54047(13) 0.27035(11) 0.0508(5) Uani 1 1 d .
H20A H 0.3730 0.4985 0.2613 0.076 Uiso 1 1 calc GR
H20B H 0.2837 0.5403 0.3132 0.076 Uiso 1 1 calc GR
H20C H 0.3917 0.5777 0.2639 0.076 Uiso 1 1 calc GR
C21 C 0.9713(2) 0.31570(9) -0.06905(9) 0.0329(4) Uani 1 1 d .
C22 C 1.0052(2) 0.36420(9) -0.01466(9) 0.0315(4) Uani 1 1 d .
C23 C 0.9226(2) 0.43556(8) -0.01933(8) 0.0272(3) Uani 1 1 d .
H23 H 0.9645 0.4608 0.0168 0.033 Uiso 1 1 calc R
C24 C 0.73784(19) 0.43529(8) -0.00911(8) 0.0252(3) Uani 1 1 d .
C25 C 0.6887(2) 0.51154(8) 0.00088(7) 0.0257(3) Uani 1 1 d .
H25 H 0.7429 0.5245 0.0399 0.031 Uiso 1 1 calc R
C26 C 0.5108(2) 0.52454(9) 0.01458(9) 0.0360(4) Uani 1 1 d .
H26 H 0.4684 0.4916 0.0448 0.043 Uiso 1 1 calc R
C27 C 0.5340(3) 0.63600(9) -0.01627(9) 0.0372(4) Uani 1 1 d .
C28 C 0.4532(3) 0.70438(11) -0.00720(12) 0.0571(6) Uani 1 1 d .
H28A H 0.3394 0.6982 -0.0056 0.086 Uiso 1 1 calc GR
H28B H 0.4798 0.7338 -0.0417 0.086 Uiso 1 1 calc GR
H28C H 0.4894 0.7245 0.0314 0.086 Uiso 1 1 calc GR
C29 C 0.9667(2) 0.47942(9) -0.07607(9) 0.0329(4) Uani 1 1 d .
H29A H 1.0803 0.4753 -0.0845 0.039 Uiso 1 1 calc R
H29B H 0.9090 0.4636 -0.1128 0.039 Uiso 1 1 calc R
C30 C 0.9250(2) 0.55385(9) -0.06340(10) 0.0371(4) Uani 1 1 d .
H30A H 0.9891 0.5701 -0.0286 0.044 Uiso 1 1 calc R
H30B H 0.9525 0.5807 -0.1001 0.044 Uiso 1 1 calc R
C31 C 0.7492(2) 0.56469(8) -0.04814(8) 0.0283(3) Uani 1 1 d .
C32 C 0.6984(3) 0.39706(9) 0.05254(9) 0.0363(4) Uani 1 1 d .
H32A H 0.7344 0.4242 0.0879 0.044 Uiso 1 1 calc R
H32B H 0.5834 0.3920 0.0560 0.044 Uiso 1 1 calc R
C33 C 0.7759(3) 0.32684(10) 0.05638(10) 0.0421(5) Uani 1 1 d .
H33A H 0.7529 0.3068 0.0970 0.051 Uiso 1 1 calc R
H33B H 0.7304 0.2976 0.0243 0.051 Uiso 1 1 calc R
C34 C 0.9556(3) 0.33113(10) 0.04732(10) 0.0403(4) Uani 1 1 d .
H34A H 0.9999 0.2856 0.0491 0.048 Uiso 1 1 calc R
H34B H 1.0012 0.3570 0.0817 0.048 Uiso 1 1 calc R
C35 C 0.6498(2) 0.39900(9) -0.06277(9) 0.0322(4) Uani 1 1 d .
H35A H 0.6855 0.3527 -0.0653 0.048 Uiso 1 1 calc GR
H35B H 0.6720 0.4217 -0.1017 0.048 Uiso 1 1 calc GR
H35C H 0.5368 0.3999 -0.0549 0.048 Uiso 1 1 calc GR
C36 C 0.7156(2) 0.63615(9) -0.02122(9) 0.0349(4) Uani 1 1 d .
H36A H 0.7653 0.6421 0.0196 0.042 Uiso 1 1 calc R
H36B H 0.7529 0.6715 -0.0494 0.042 Uiso 1 1 calc R
C37 C 0.4795(2) 0.59215(10) -0.07413(10) 0.0400(4) Uani 1 1 d .
H37 H 0.4073 0.6162 -0.1028 0.048 Uiso 1 1 calc R
C38 C 0.4036(2) 0.53039(10) -0.04271(12) 0.0452(5) Uani 1 1 d .
H38A H 0.2931 0.5387 -0.0312 0.054 Uiso 1 1 calc R
H38B H 0.4098 0.4903 -0.0691 0.054 Uiso 1 1 calc R
C39 C 0.6359(2) 0.56909(10) -0.10506(8) 0.0359(4) Uani 1 1 d .
H39A H 0.6734 0.6021 -0.1355 0.043 Uiso 1 1 calc R
H39B H 0.6238 0.5253 -0.1254 0.043 Uiso 1 1 calc R
C40 C 1.1889(2) 0.37334(10) -0.01377(13) 0.0470(5) Uani 1 1 d .
H40A H 1.2389 0.3305 -0.0047 0.070 Uiso 1 1 calc GR
H40B H 1.2175 0.4058 0.0180 0.070 Uiso 1 1 calc GR
H40C H 1.2243 0.3894 -0.0540 0.070 Uiso 1 1 calc GR

loop_
_atom_site_aniso_label
_atom_site_aniso_U_11
_atom_site_aniso_U_22
_atom_site_aniso_U_33
_atom_site_aniso_U_23
_atom_site_aniso_U_13
_atom_site_aniso_U_12
O1 0.0648(11) 0.0534(9) 0.0433(8) -0.0113(7) 0.0249(8) -0.0160(8)
O2 0.0830(13) 0.0620(10) 0.0543(10) -0.0270(8) 0.0292(9) -0.0228(9)
O3 0.0348(7) 0.0430(7) 0.0413(8) 0.0030(6) 0.0046(6) -0.0031(6)
O4 0.0699(11) 0.0399(7) 0.0384(8) -0.0068(6) 0.0081(8) -0.0131(7)
O5 0.0545(9) 0.0371(7) 0.0368(7) 0.0027(6) 0.0162(7) 0.0114(6)
O6 0.0564(9) 0.0321(7) 0.0491(8) -0.0024(6) -0.0024(7) -0.0072(6)
C1 0.0576(15) 0.0480(12) 0.0711(16) 0.0031(11) 0.0208(13) 0.0078(11)
C2 0.0433(11) 0.0370(9) 0.0416(10) 0.0043(8) 0.0095(9) 0.0002(8)
C3 0.0427(11) 0.0336(8) 0.0350(9) -0.0055(7) 0.0078(8) -0.0065(8)
C4 0.0342(9) 0.0319(8) 0.0295(9) -0.0033(7) 0.0036(7) -0.0084(7)
C5 0.0373(10) 0.0383(9) 0.0413(10) -0.0145(8) -0.0006(9) -0.0105(8)
C6 0.0314(9) 0.0399(9) 0.0417(10) -0.0091(8) 0.0012(8) -0.0077(8)
C7 0.0334(9) 0.0348(8) 0.0235(8) -0.0042(6) 0.0012(7) -0.0047(7)
C8 0.0407(10) 0.0372(9) 0.0303(9) -0.0020(7) 0.0039(8) -0.0016(8)
C9 0.0438(11) 0.0411(10) 0.0374(10) -0.0059(8) 0.0098(9) -0.0008(8)
C10 0.0348(10) 0.0457(10) 0.0345(9) -0.0029(8) -0.0038(8) -0.0045(8)
C11 0.0506(13) 0.0682(14) 0.0344(10) 0.0070(10) -0.0052(9) 0.0089(11)
C12 0.0550(13) 0.0436(10) 0.0426(11) 0.0145(9) 0.0082(10) 0.0075(9)
C13 0.0508(12) 0.0355(9) 0.0401(10) 0.0047(8) 0.0146(9) -0.0041(8)
C14 0.0326(9) 0.0334(8) 0.0233(7) -0.0008(6) -0.0004(7) -0.0078(7)
C15 0.0336(9) 0.0335(8) 0.0253(8) -0.0045(6) -0.0016(7) -0.0078(7)
C16 0.0406(11) 0.0391(10) 0.0555(12) -0.0087(9) 0.0025(10) -0.0133(8)
C17 0.0593(14) 0.0366(10) 0.0655(15) -0.0129(10) 0.0099(12) -0.0164(10)
C18 0.0587(14) 0.0326(9) 0.0506(12) 0.0011(8) 0.0156(11) -0.0008(9)
C19 0.0552(13) 0.0553(12) 0.0254(9) -0.0069(8) -0.0044(9) 0.0006(10)
C20 0.0493(12) 0.0584(12) 0.0449(12) 0.0003(10) -0.0015(10) 0.0110(10)
C21 0.0257(8) 0.0328(8) 0.0401(10) -0.0018(7) -0.0014(7) 0.0013(7)
C22 0.0257(8) 0.0314(8) 0.0375(9) 0.0003(7) -0.0049(7) -0.0002(7)
C23 0.0242(7) 0.0289(7) 0.0285(8) -0.0007(6) -0.0036(6) -0.0020(6)
C24 0.0255(7) 0.0272(7) 0.0229(7) 0.0021(6) 0.0007(6) -0.0023(6)
C25 0.0277(8) 0.0288(7) 0.0208(7) 0.0002(6) 0.0002(6) -0.0010(6)
C26 0.0342(9) 0.0335(8) 0.0404(10) 0.0038(7) 0.0110(8) 0.0038(7)
C27 0.0468(11) 0.0322(8) 0.0325(9) 0.0025(7) 0.0024(8) 0.0079(8)
C28 0.0733(17) 0.0401(11) 0.0579(14) 0.0015(10) 0.0048(12) 0.0181(11)
C29 0.0269(8) 0.0357(9) 0.0361(9) 0.0015(7) 0.0055(7) -0.0025(7)
C30 0.0318(9) 0.0341(9) 0.0453(10) 0.0045(8) 0.0068(8) -0.0066(7)
C31 0.0321(8) 0.0273(7) 0.0254(8) 0.0007(6) -0.0005(7) -0.0025(6)
C32 0.0425(10) 0.0348(9) 0.0315(9) 0.0075(7) 0.0070(8) 0.0002(8)
C33 0.0522(12) 0.0372(9) 0.0371(10) 0.0129(8) 0.0052(9) 0.0017(8)
C34 0.0466(11) 0.0377(9) 0.0366(10) 0.0048(8) -0.0094(9) 0.0063(8)
C35 0.0269(8) 0.0317(8) 0.0380(9) -0.0033(7) -0.0038(7) -0.0036(7)
C36 0.0458(10) 0.0274(7) 0.0315(9) 0.0002(7) -0.0022(8) -0.0028(7)
C37 0.0411(10) 0.0392(9) 0.0395(10) 0.0028(8) -0.0119(8) 0.0067(8)
C38 0.0268(9) 0.0406(10) 0.0681(14) -0.0007(10) -0.0034(9) 0.0031(8)
C39 0.0479(11) 0.0358(9) 0.0238(8) 0.0006(7) -0.0054(8) 0.0019(8)
C40 0.0262(9) 0.0395(10) 0.0752(15) -0.0039(10) -0.0121(10) 0.0013(7)

loop_
_atom_type_symbol
_atom_type_description
_atom_type_scat_dispersion_real
_atom_type_scat_dispersion_imag
_atom_type_scat_source
C C 0.0033 0.0016 'International Tables Vol C Tables 4.2.6.8 and 6.1.1.4'
H H 0.0000 0.0000 'International Tables Vol C Tables 4.2.6.8 and 6.1.1.4'
O O 0.0106 0.0060 'International Tables Vol C Tables 4.2.6.8 and 6.1.1.4'

loop_
_geom_angle_atom_site_label_1
_geom_angle_atom_site_label_2
_geom_angle_atom_site_label_3
_geom_angle
C9 O1 H1 109(2)
C10 O3 C2 104.31(14)
C21 O4 H4 107(2)
C26 O5 C27 104.10(13)
H1A C1 H1B 109.5
H1A C1 H1C 109.5
H1B C1 H1C 109.5
C2 C1 H1A 109.5
C2 C1 H1B 109.5
C2 C1 H1C 109.5
O3 C2 C1 107.12(17)
O3 C2 C3 105.99(15)
O3 C2 C12 103.34(16)
C1 C2 C12 117.97(18)
C3 C2 C1 116.93(19)
C3 C2 C12 104.13(17)
C2 C3 H3A 111.3
C2 C3 H3B 111.3
C2 C3 C4 102.22(15)
H3A C3 H3B 109.2
C4 C3 H3A 111.3
C4 C3 H3B 111.3
C3 C4 C14 106.89(14)
C5 C4 C3 113.05(15)
C5 C4 C13 114.97(16)
C5 C4 C14 111.82(15)
C13 C4 C3 97.82(15)
C13 C4 C14 111.27(15)
C4 C5 H5A 109.0
C4 C5 H5B 109.0
C4 C5 C6 112.92(15)
H5A C5 H5B 107.8
C6 C5 H5A 109.0
C6 C5 H5B 109.0
C5 C6 H6A 109.7
C5 C6 H6B 109.7
C5 C6 C7 109.72(15)
H6A C6 H6B 108.2
C7 C6 H6A 109.7
C7 C6 H6B 109.7
C6 C7 H7 104.1
C6 C7 C8 116.13(15)
C6 C7 C15 111.28(15)
C8 C7 H7 104.1
C15 C7 H7 104.1
C15 C7 C8 115.47(14)
C9 C8 C7 115.64(16)
C9 C8 C18 109.02(16)
C9 C8 C20 105.75(17)
C18 C8 C7 108.73(16)
C18 C8 C20 107.74(18)
C20 C8 C7 109.69(16)
O1 C9 C8 113.30(16)
O2 C9 O1 122.00(19)
O2 C9 C8 124.58(19)
O3 C10 H10 111.4
O3 C10 C11 98.79(16)
O3 C10 C14 107.48(15)
C11 C10 H10 111.4
C11 C10 C14 115.77(17)
C14 C10 H10 111.4
C10 C11 H11A 111.9
C10 C11 H11B 111.9
H11A C11 H11B 109.6
C12 C11 C10 99.45(16)
C12 C11 H11A 111.9
C12 C11 H11B 111.9
C2 C12 H12 113.7
C11 C12 C2 103.05(17)
C11 C12 H12 113.7
C11 C12 C13 107.27(18)
C13 C12 C2 104.45(18)
C13 C12 H12 113.7
C4 C13 H13A 111.4
C4 C13 H13B 111.4
C12 C13 C4 101.91(16)
C12 C13 H13A 111.4
C12 C13 H13B 111.4
H13A C13 H13B 109.3
C4 C14 H14 104.0
C4 C14 C15 117.49(14)
C10 C14 C4 109.02(15)
C10 C14 H14 104.0
C10 C14 C15 116.47(14)
C15 C14 H14 104.0
C7 C15 C14 107.30(13)
C16 C15 C7 108.43(15)
C16 C15 C14 107.17(15)
C19 C15 C7 112.14(16)
C19 C15 C14 113.64(16)
C19 C15 C16 107.94(16)
C15 C16 H16A 108.9
C15 C16 H16B 108.9
H16A C16 H16B 107.8
C17 C16 C15 113.17(17)
C17 C16 H16A 108.9
C17 C16 H16B 108.9
C16 C17 H17A 109.3
C16 C17 H17B 109.3
H17A C17 H17B 108.0
C18 C17 C16 111.55(18)
C18 C17 H17A 109.3
C18 C17 H17B 109.3
C8 C18 H18A 108.6
C8 C18 H18B 108.6
C17 C18 C8 114.52(18)
C17 C18 H18A 108.6
C17 C18 H18B 108.6
H18A C18 H18B 107.6
C15 C19 H19A 109.5
C15 C19 H19B 109.5
C15 C19 H19C 109.5
H19A C19 H19B 109.5
H19A C19 H19C 109.5
H19B C19 H19C 109.5
C8 C20 H20A 109.5
C8 C20 H20B 109.5
C8 C20 H20C 109.5
H20A C20 H20B 109.5
H20A C20 H20C 109.5
H20B C20 H20C 109.5
O4 C21 C22 113.33(15)
O6 C21 O4 122.01(18)
O6 C21 C22 124.59(18)
C21 C22 C23 115.43(14)
C21 C22 C34 109.79(15)
C21 C22 C40 105.44(16)
C34 C22 C23 108.44(15)
C34 C22 C40 107.97(17)
C40 C22 C23 109.54(14)
C22 C23 H23 104.3
C24 C23 C22 115.12(13)
C24 C23 H23 104.3
C29 C23 C22 116.66(14)
C29 C23 H23 104.3
C29 C23 C24 110.55(13)
C23 C24 C25 105.95(13)
C32 C24 C23 109.31(14)
C32 C24 C25 107.07(13)
C35 C24 C23 111.87(14)
C35 C24 C25 114.81(13)
C35 C24 C32 107.65(14)
C24 C25 H25 104.1
C26 C25 C24 115.97(14)
C26 C25 H25 104.1
C26 C25 C31 109.19(14)
C31 C25 C24 117.68(13)
C31 C25 H25 104.1
O5 C26 C25 107.13(15)
O5 C26 H26 111.4
O5 C26 C38 99.30(15)
C25 C26 H26 111.4
C38 C26 C25 115.55(16)
C38 C26 H26 111.4
O5 C27 C28 108.16(16)
O5 C27 C36 105.33(15)
O5 C27 C37 104.42(15)
C28 C27 C36 116.81(19)
C28 C27 C37 117.22(18)
C36 C27 C37 103.65(15)
C27 C28 H28A 109.5
C27 C28 H28B 109.5
C27 C28 H28C 109.5
H28A C28 H28B 109.5
H28A C28 H28C 109.5
H28B C28 H28C 109.5
C23 C29 H29A 109.6
C23 C29 H29B 109.6
H29A C29 H29B 108.1
C30 C29 C23 110.22(15)
C30 C29 H29A 109.6
C30 C29 H29B 109.6
C29 C30 H30A 109.0
C29 C30 H30B 109.0
H30A C30 H30B 107.8
C31 C30 C29 113.12(15)
C31 C30 H30A 109.0
C31 C30 H30B 109.0
C30 C31 C25 111.22(14)
C30 C31 C36 112.49(15)
C30 C31 C39 115.72(15)
C36 C31 C25 107.62(13)
C39 C31 C25 111.39(14)
C39 C31 C36 97.44(14)
C24 C32 H32A 108.9
C24 C32 H32B 108.9
H32A C32 H32B 107.7
C33 C32 C24 113.21(15)
C33 C32 H32A 108.9
C33 C32 H32B 108.9
C32 C33 H33A 109.4
C32 C33 H33B 109.4
H33A C33 H33B 108.0
C34 C33 C32 111.27(17)
C34 C33 H33A 109.4
C34 C33 H33B 109.4
C22 C34 H34A 108.8
C22 C34 H34B 108.8
C33 C34 C22 113.71(16)
C33 C34 H34A 108.8
C33 C34 H34B 108.8
H34A C34 H34B 107.7
C24 C35 H35A 109.5
C24 C35 H35B 109.5
C24 C35 H35C 109.5
H35A C35 H35B 109.5
H35A C35 H35C 109.5
H35B C35 H35C 109.5
C27 C36 C31 101.84(15)
C27 C36 H36A 111.4
C27 C36 H36B 111.4
C31 C36 H36A 111.4
C31 C36 H36B 111.4
H36A C36 H36B 109.3
C27 C37 H37 113.7
C38 C37 C27 102.35(17)
C38 C37 H37 113.7
C38 C37 C39 107.92(16)
C39 C37 C27 104.58(16)
C39 C37 H37 113.7
C26 C38 C37 99.63(16)
C26 C38 H38A 111.8
C26 C38 H38B 111.8
C37 C38 H38A 111.8
C37 C38 H38B 111.8
H38A C38 H38B 109.6
C31 C39 H39A 111.4
C31 C39 H39B 111.4
C37 C39 C31 101.71(14)
C37 C39 H39A 111.4
C37 C39 H39B 111.4
H39A C39 H39B 109.3
C22 C40 H40A 109.5
C22 C40 H40B 109.5
C22 C40 H40C 109.5
H40A C40 H40B 109.5
H40A C40 H40C 109.5
H40B C40 H40C 109.5

loop_
_geom_bond_atom_site_label_1
_geom_bond_atom_site_label_2
_geom_bond_distance
O1 H1 0.89(3)
O1 C9 1.330(3)
O2 C9 1.198(2)
O3 C2 1.470(2)
O3 C10 1.446(2)
O4 H4 0.81(3)
O4 C21 1.329(2)
O5 C26 1.454(2)
O5 C27 1.459(2)
O6 C21 1.204(2)
C1 H1A 0.9600
C1 H1B 0.9600
C1 H1C 0.9600
C1 C2 1.512(3)
C2 C3 1.511(3)
C2 C12 1.573(3)
C3 H3A 0.9700
C3 H3B 0.9700
C3 C4 1.544(3)
C4 C5 1.517(3)
C4 C13 1.541(3)
C4 C14 1.565(2)
C5 H5A 0.9700
C5 H5B 0.9700
C5 C6 1.522(3)
C6 H6A 0.9700
C6 H6B 0.9700
C6 C7 1.538(2)
C7 H7 0.9800
C7 C8 1.560(3)
C7 C15 1.552(3)
C8 C9 1.533(3)
C8 C18 1.536(3)
C8 C20 1.548(3)
C10 H10 0.9800
C10 C11 1.527(3)
C10 C14 1.545(3)
C11 H11A 0.9700
C11 H11B 0.9700
C11 C12 1.521(3)
C12 H12 0.9800
C12 C13 1.535(3)
C13 H13A 0.9700
C13 H13B 0.9700
C14 H14 0.9800
C14 C15 1.568(2)
C15 C16 1.550(2)
C15 C19 1.537(3)
C16 H16A 0.9700
C16 H16B 0.9700
C16 C17 1.529(3)
C17 H17A 0.9700
C17 H17B 0.9700
C17 C18 1.504(4)
C18 H18A 0.9700
C18 H18B 0.9700
C19 H19A 0.9600
C19 H19B 0.9600
C19 H19C 0.9600
C20 H20A 0.9600
C20 H20B 0.9600
C20 H20C 0.9600
C21 C22 1.527(3)
C22 C23 1.567(2)
C22 C34 1.529(3)
C22 C40 1.547(3)
C23 H23 0.9800
C23 C24 1.560(2)
C23 C29 1.530(2)
C24 C25 1.570(2)
C24 C32 1.548(2)
C24 C35 1.535(2)
C25 H25 0.9800
C25 C26 1.538(2)
C25 C31 1.561(2)
C26 H26 0.9800
C26 C38 1.518(3)
C27 C28 1.517(3)
C27 C36 1.523(3)
C27 C37 1.571(3)
C28 H28A 0.9600
C28 H28B 0.9600
C28 H28C 0.9600
C29 H29A 0.9700
C29 H29B 0.9700
C29 C30 1.529(2)
C30 H30A 0.9700
C30 H30B 0.9700
C30 C31 1.521(3)
C31 C36 1.544(2)
C31 C39 1.540(2)
C32 H32A 0.9700
C32 H32B 0.9700
C32 C33 1.528(3)
C33 H33A 0.9700
C33 H33B 0.9700
C33 C34 1.517(3)
C34 H34A 0.9700
C34 H34B 0.9700
C35 H35A 0.9600
C35 H35B 0.9600
C35 H35C 0.9600
C36 H36A 0.9700
C36 H36B 0.9700
C37 H37 0.9800
C37 C38 1.525(3)
C37 C39 1.533(3)
C38 H38A 0.9700
C38 H38B 0.9700
C39 H39A 0.9700
C39 H39B 0.9700
C40 H40A 0.9600
C40 H40B 0.9600
C40 H40C 0.9600

loop_
_geom_torsion_atom_site_label_1
_geom_torsion_atom_site_label_2
_geom_torsion_atom_site_label_3
_geom_torsion_atom_site_label_4
_geom_torsion
O3 C2 C3 C4 75.07(17)
O3 C2 C12 C11 3.6(2)
O3 C2 C12 C13 -108.39(18)
O3 C10 C11 C12 52.98(19)
O3 C10 C14 C4 -59.37(18)
O3 C10 C14 C15 164.83(14)
O4 C21 C22 C23 54.1(2)
O4 C21 C22 C34 176.97(16)
O4 C21 C22 C40 -67.0(2)
O5 C26 C38 C37 52.73(17)
O5 C27 C36 C31 75.22(16)
O5 C27 C37 C38 4.59(19)
O5 C27 C37 C39 -107.89(17)
O6 C21 C22 C23 -128.89(19)
O6 C21 C22 C34 -6.0(3)
O6 C21 C22 C40 110.1(2)
C1 C2 C3 C4 -165.67(17)
C1 C2 C12 C11 -114.3(2)
C1 C2 C12 C13 133.7(2)
C2 O3 C10 C11 -52.57(18)
C2 O3 C10 C14 68.08(18)
C2 C3 C4 C5 173.37(15)
C2 C3 C4 C13 51.94(17)
C2 C3 C4 C14 -63.17(17)
C2 C12 C13 C4 30.0(2)
C3 C2 C12 C11 114.18(18)
C3 C2 C12 C13 2.2(2)
C3 C4 C5 C6 168.23(16)
C3 C4 C13 C12 -49.99(19)
C3 C4 C14 C10 57.22(18)
C3 C4 C14 C15 -167.49(15)
C4 C5 C6 C7 -59.0(2)
C4 C14 C15 C7 47.04(19)
C4 C14 C15 C16 163.33(16)
C4 C14 C15 C19 -77.5(2)
C5 C4 C13 C12 -169.98(16)
C5 C4 C14 C10 -178.56(15)
C5 C4 C14 C15 -43.3(2)
C5 C6 C7 C8 -160.59(16)
C5 C6 C7 C15 64.6(2)
C6 C7 C8 C9 -61.8(2)
C6 C7 C8 C18 175.19(17)
C6 C7 C8 C20 57.6(2)
C6 C7 C15 C14 -56.62(18)
C6 C7 C15 C16 -172.07(15)
C6 C7 C15 C19 68.83(19)
C7 C8 C9 O1 55.4(2)
C7 C8 C9 O2 -128.5(2)
C7 C8 C18 C17 51.9(2)
C7 C15 C16 C17 -53.1(2)
C8 C7 C15 C14 168.22(14)
C8 C7 C15 C16 52.8(2)
C8 C7 C15 C19 -66.3(2)
C9 C8 C18 C17 -75.0(2)
C10 O3 C2 C1 155.72(18)
C10 O3 C2 C3 -78.75(17)
C10 O3 C2 C12 30.46(19)
C10 C11 C12 C2 -33.8(2)
C10 C11 C12 C13 76.1(2)
C10 C14 C15 C7 179.06(14)
C10 C14 C15 C16 -64.7(2)
C10 C14 C15 C19 54.5(2)
C11 C10 C14 C4 49.9(2)
C11 C10 C14 C15 -85.9(2)
C11 C12 C13 C4 -78.90(19)
C12 C2 C3 C4 -33.57(18)
C13 C4 C5 C6 -80.6(2)
C13 C4 C14 C10 -48.49(19)
C13 C4 C14 C15 86.80(19)
C14 C4 C5 C6 47.5(2)
C14 C4 C13 C12 61.6(2)
C14 C10 C11 C12 -61.4(2)
C14 C15 C16 C17 -168.65(19)
C15 C7 C8 C9 71.1(2)
C15 C7 C8 C18 -51.9(2)
C15 C7 C8 C20 -169.43(16)
C15 C16 C17 C18 55.3(3)
C16 C17 C18 C8 -54.9(3)
C18 C8 C9 O1 178.24(19)
C18 C8 C9 O2 -5.7(3)
C19 C15 C16 C17 68.6(2)
C20 C8 C9 O1 -66.2(2)
C20 C8 C9 O2 109.9(3)
C20 C8 C18 C17 170.70(18)
C21 C22 C23 C24 71.3(2)
C21 C22 C23 C29 -60.7(2)
C21 C22 C34 C33 -72.5(2)
C22 C23 C24 C25 166.28(13)
C22 C23 C24 C32 51.22(18)
C22 C23 C24 C35 -67.92(18)
C22 C23 C29 C30 -160.74(15)
C23 C22 C34 C33 54.4(2)
C23 C24 C25 C26 -177.74(14)
C23 C24 C25 C31 50.31(18)
C23 C24 C32 C33 -51.5(2)
C23 C29 C30 C31 -57.9(2)
C24 C23 C29 C30 65.19(19)
C24 C25 C26 O5 165.44(13)
C24 C25 C26 C38 -84.99(18)
C24 C25 C31 C30 -45.0(2)
C24 C25 C31 C36 -168.59(14)
C24 C25 C31 C39 85.73(18)
C24 C32 C33 C34 55.2(2)
C25 C24 C32 C33 -165.87(16)
C25 C26 C38 C37 -61.42(19)
C25 C31 C36 C27 -62.37(17)
C25 C31 C39 C37 61.19(17)
C26 O5 C27 C28 154.40(18)
C26 O5 C27 C36 -80.00(18)
C26 O5 C27 C37 28.86(19)
C26 C25 C31 C30 -179.89(15)
C26 C25 C31 C36 56.48(18)
C26 C25 C31 C39 -49.19(18)
C27 O5 C26 C25 69.16(18)
C27 O5 C26 C38 -51.36(18)
C27 C37 C38 C26 -34.32(18)
C27 C37 C39 C31 30.64(18)
C28 C27 C36 C31 -164.74(17)
C28 C27 C37 C38 -115.0(2)
C28 C27 C37 C39 132.49(19)
C29 C23 C24 C25 -58.88(16)
C29 C23 C24 C32 -173.95(13)
C29 C23 C24 C35 66.92(17)
C29 C30 C31 C25 46.4(2)
C29 C30 C31 C36 167.20(16)
C29 C30 C31 C39 -82.0(2)
C30 C31 C36 C27 174.78(15)
C30 C31 C39 C37 -170.49(15)
C31 C25 C26 O5 -58.78(18)
C31 C25 C26 C38 50.79(19)
C32 C24 C25 C26 -61.16(18)
C32 C24 C25 C31 166.90(14)
C32 C33 C34 C22 -57.2(2)
C34 C22 C23 C24 -52.34(19)
C34 C22 C23 C29 175.65(16)
C35 C24 C25 C26 58.27(19)
C35 C24 C25 C31 -73.68(19)
C35 C24 C32 C33 70.2(2)
C36 C27 C37 C38 114.68(16)
C36 C27 C37 C39 2.19(19)
C36 C31 C39 C37 -51.07(16)
C37 C27 C36 C31 -34.19(17)
C38 C37 C39 C31 -77.81(18)
C39 C31 C36 C27 52.92(16)
C39 C37 C38 C26 75.66(18)
C40 C22 C23 C24 -169.94(16)
C40 C22 C23 C29 58.1(2)
C40 C22 C34 C33 172.99(17)
